data_7008506
loop_
_publ_author_name
'Gray, Ian P.'
'Slawin, Alexandra M. Z.'
'Woollins, J. Derek'

_publ_section_title
;
 Synthesis and structure of novel [Ph(RO)PSe2]- complexes.
;
_journal_issue 12
_journal_name_full 'Dalton transactions (Cambridge, England : 2003)'
_journal_page_first 2188
_journal_page_last 2194
_journal_paper_doi 10.1039/b503793j
_journal_year 2005
_chemical_formula_sum 'C28 H32 O4 P4 Pb2 Se8'
_chemical_formula_weight 1602.48
_chemical_name_systematic
;
?
;
_space_group_IT_number 14
_symmetry_cell_setting monoclinic
_symmetry_space_group_name_Hall '-P 2yn'
_symmetry_space_group_name_H-M 'P 1 21/n 1'
_atom_sites_solution_hydrogens geom
_atom_sites_solution_primary direct
_atom_sites_solution_secondary difmap
_audit_creation_method SHELXL-97
_cell_angle_alpha 90.00
_cell_angle_beta 92.072(5)
_cell_angle_gamma 90.00
_cell_formula_units_Z 2
_cell_length_a 17.309(4)
_cell_length_b 6.4914(10)
_cell_length_c 18.073(4)
_cell_measurement_reflns_used 7349
_cell_measurement_temperature 93(2)
_cell_measurement_theta_max 25.3491
_cell_measurement_theta_min 2.2553
_cell_volume 2029.3(7)
_computing_cell_refinement 'CrystalClear (Rigaku Corp., 2004)'
_computing_data_collection 'CrystalClear (Rigaku Corp., 2004)'
_computing_data_reduction 'CrystalClear (Rigaku Corp., 2004)'
_computing_molecular_graphics 'Bruker SHELXTL'
_computing_publication_material 'Bruker SHELXTL'
_computing_structure_refinement 'SHELXL-97 (Sheldrick, 1997)'
_computing_structure_solution 'SHELXS-97 (Sheldrick, 1990)'
_diffrn_ambient_temperature 93(2)
_diffrn_detector_area_resol_mean 0.83
_diffrn_measured_fraction_theta_full 0.983
_diffrn_measured_fraction_theta_max 0.983
_diffrn_measurement_device_type ccd
_diffrn_measurement_method dtprofit.ref
_diffrn_radiation_monochromator 'confocal optic'
_diffrn_radiation_source 'rotating anode'
_diffrn_radiation_type MoK\a
_diffrn_radiation_wavelength 0.71073
_diffrn_reflns_av_R_equivalents 0.0190
_diffrn_reflns_av_sigmaI/netI 0.0244
_diffrn_reflns_limit_h_max 13
_diffrn_reflns_limit_h_min -20
_diffrn_reflns_limit_k_max 6
_diffrn_reflns_limit_k_min -7
_diffrn_reflns_limit_l_max 21
_diffrn_reflns_limit_l_min -21
_diffrn_reflns_number 12314
_diffrn_reflns_theta_full 25.34
_diffrn_reflns_theta_max 25.34
_diffrn_reflns_theta_min 2.26
_diffrn_standards_decay_% -
_diffrn_standards_interval_count -
_diffrn_standards_number -
_exptl_absorpt_coefficient_mu 15.650
_exptl_absorpt_correction_T_max 1.0000
_exptl_absorpt_correction_T_min 0.7217
_exptl_absorpt_correction_type multi-scan
_exptl_crystal_colour Yellow
_exptl_crystal_density_diffrn 2.623
_exptl_crystal_density_meas ?
_exptl_crystal_density_method 'not measured'
_exptl_crystal_description needle
_exptl_crystal_F_000 1456
_exptl_crystal_size_max 0.1000
_exptl_crystal_size_mid 0.0500
_exptl_crystal_size_min 0.0500
_refine_diff_density_max 1.027
_refine_diff_density_min -0.789
_refine_diff_density_rms 0.112
_refine_ls_extinction_method none
_refine_ls_goodness_of_fit_ref 1.098
_refine_ls_hydrogen_treatment riding
_refine_ls_matrix_type full
_refine_ls_number_parameters 211
_refine_ls_number_reflns 3650
_refine_ls_number_restraints 0
_refine_ls_restrained_S_all 1.098
_refine_ls_R_factor_all 0.0194
_refine_ls_R_factor_gt 0.0176
_refine_ls_shift/su_max 0.002
_refine_ls_shift/su_mean 0.000
_refine_ls_structure_factor_coef Fsqd
_refine_ls_weighting_details 'calc w=1/[\s^2^(Fo^2^)+(0.0164P)^2^+2.1440P] where P=(Fo^2^+2Fc^2^)/3'
_refine_ls_weighting_scheme calc
_refine_ls_wR_factor_gt 0.0387
_refine_ls_wR_factor_ref 0.0395
_reflns_number_gt 3457
_reflns_number_total 3650
_reflns_threshold_expression >2sigma(I)
_cod_data_source_file b503793j.txt
_cod_data_source_block igdw45
_cod_depositor_comments
;
The following automatic conversions were performed:
'_symmetry_cell_setting' value 'Monoclinic' changed to 'monoclinic'
according to '/home/saulius/struct/CIF-dictionaries/cif_core.dic'
dictionary named 'cif_core.dic' version 2.4.1 from 2010-06-29.

Automatic conversion script
Id: cif_fix_enum 1527 2010-12-29 10:47:43Z saulius 

The following automatic conversions were performed:

'_exptl_crystal_density_meas' value '-' was changed to '?' - the
value is perceived as not measured.

Automatic conversion script
Id: cif_fix_values 3008 2015-01-20 13:52:24Z robertas 
;
_cod_original_sg_symbol_H-M P2(1)/n
_cod_database_code 7008506

loop_
_symmetry_equiv_pos_as_xyz
'x, y, z'
'-x+1/2, y+1/2, -z+1/2'
'-x, -y, -z'
'x-1/2, -y-1/2, z-1/2'

loop_
_atom_site_label
_atom_site_type_symbol
_atom_site_fract_x
_atom_site_fract_y
_atom_site_fract_z
_atom_site_U_iso_or_equiv
_atom_site_adp_type
_atom_site_occupancy
_atom_site_symmetry_multiplicity
_atom_site_calc_flag
_atom_site_refinement_flags
_atom_site_disorder_assembly
_atom_site_disorder_group
Pb1 Pb 0.630722(7) -0.450532(17) -0.030503(7) 0.01402(5) Uani 1 1 d . . .
Se1 Se 0.545671(18) -0.34431(4) -0.161632(18) 0.01594(8) Uani 1 1 d . . .
Se2 Se 0.493660(17) -0.79233(4) -0.056102(17) 0.01352(8) Uani 1 1 d . . .
P1 P 0.47084(5) -0.61024(12) -0.15443(5) 0.01243(17) Uani 1 1 d . . .
C1 C 0.37022(19) -0.5368(5) -0.15950(18) 0.0143(7) Uani 1 1 d . . .
C2 C 0.31448(19) -0.6906(5) -0.1716(2) 0.0223(8) Uani 1 1 d . . .
H2A H 0.3301 -0.8280 -0.1812 0.027 Uiso 1 1 calc R . .
C3 C 0.2366(2) -0.6428(6) -0.1696(2) 0.0269(8) Uani 1 1 d . . .
H3A H 0.1988 -0.7467 -0.1786 0.032 Uiso 1 1 calc R . .
C4 C 0.2141(2) -0.4419(5) -0.1545(2) 0.0256(9) Uani 1 1 d . . .
H4A H 0.1607 -0.4090 -0.1526 0.031 Uiso 1 1 calc R . .
C5 C 0.2692(2) -0.2894(6) -0.1421(2) 0.0255(8) Uani 1 1 d . . .
H5A H 0.2534 -0.1526 -0.1318 0.031 Uiso 1 1 calc R . .
C6 C 0.3470(2) -0.3354(5) -0.14467(19) 0.0207(8) Uani 1 1 d . . .
H6A H 0.3846 -0.2304 -0.1364 0.025 Uiso 1 1 calc R . .
O1 O 0.47503(12) -0.7498(3) -0.22729(12) 0.0169(5) Uani 1 1 d . . .
C7 C 0.5488(2) -0.8394(5) -0.2456(2) 0.0219(8) Uani 1 1 d . . .
H7A H 0.5784 -0.7395 -0.2738 0.033 Uiso 1 1 calc R . .
H7B H 0.5399 -0.9637 -0.2755 0.033 Uiso 1 1 calc R . .
H7C H 0.5779 -0.8754 -0.1999 0.033 Uiso 1 1 calc R . .
Se11 Se 0.691441(18) -0.03848(4) -0.034506(19) 0.01522(8) Uani 1 1 d . . .
Se12 Se 0.785421(18) -0.48842(5) -0.106725(19) 0.01567(8) Uani 1 1 d . . .
P11 P 0.79878(4) -0.17595(11) -0.06931(5) 0.01152(17) Uani 1 1 d . . .
C11 C 0.87319(17) -0.1539(5) 0.00316(18) 0.0131(7) Uani 1 1 d . . .
C12 C 0.8870(2) 0.0389(5) 0.0359(2) 0.0202(8) Uani 1 1 d . . .
H12A H 0.8590 0.1566 0.0189 0.024 Uiso 1 1 calc R . .
C13 C 0.9416(2) 0.0566(5) 0.0933(2) 0.0218(8) Uani 1 1 d . . .
H13A H 0.9507 0.1871 0.1157 0.026 Uiso 1 1 calc R . .
C14 C 0.98330(19) -0.1138(6) 0.1186(2) 0.0232(8) Uani 1 1 d . . .
H14A H 1.0201 -0.1005 0.1586 0.028 Uiso 1 1 calc R . .
C15 C 0.9707(2) -0.3028(5) 0.0851(2) 0.0240(8) Uani 1 1 d . . .
H15A H 1.0000 -0.4192 0.1013 0.029 Uiso 1 1 calc R . .
C16 C 0.91513(19) -0.3235(5) 0.02760(19) 0.0197(7) Uani 1 1 d . . .
H16A H 0.9062 -0.4542 0.0053 0.024 Uiso 1 1 calc R . .
O11 O 0.83466(13) -0.0315(3) -0.13128(12) 0.0148(5) Uani 1 1 d . . .
C17 C 0.7894(2) 0.0115(5) -0.19846(19) 0.0203(7) Uani 1 1 d . . .
H17A H 0.7766 -0.1181 -0.2239 0.030 Uiso 1 1 calc R . .
H17B H 0.8193 0.0992 -0.2310 0.030 Uiso 1 1 calc R . .
H17C H 0.7416 0.0826 -0.1860 0.030 Uiso 1 1 calc R . .

loop_
_atom_site_aniso_label
_atom_site_aniso_U_11
_atom_site_aniso_U_22
_atom_site_aniso_U_33
_atom_site_aniso_U_23
_atom_site_aniso_U_13
_atom_site_aniso_U_12
Pb1 0.01370(8) 0.01706(8) 0.01132(8) 0.00131(4) 0.00060(5) -0.00343(4)
Se1 0.01965(18) 0.01484(17) 0.01323(18) 0.00371(12) -0.00070(14) -0.00475(12)
Se2 0.01431(16) 0.01280(16) 0.01354(18) 0.00375(12) 0.00150(13) -0.00055(11)
P1 0.0139(4) 0.0127(4) 0.0107(4) -0.0001(3) 0.0010(3) -0.0011(3)
C1 0.0161(17) 0.0200(17) 0.0066(17) 0.0023(12) -0.0014(13) 0.0002(12)
C2 0.0222(19) 0.0221(18) 0.023(2) -0.0014(14) 0.0003(16) -0.0017(14)
C3 0.0197(19) 0.036(2) 0.025(2) 0.0039(16) -0.0004(16) -0.0048(15)
C4 0.0183(19) 0.038(2) 0.021(2) 0.0071(15) 0.0034(16) 0.0067(15)
C5 0.025(2) 0.0275(19) 0.024(2) 0.0039(15) 0.0016(16) 0.0089(15)
C6 0.0229(19) 0.0222(18) 0.017(2) 0.0040(14) -0.0019(15) -0.0014(14)
O1 0.0188(12) 0.0211(12) 0.0109(12) -0.0042(9) 0.0017(9) -0.0019(9)
C7 0.0250(19) 0.0220(18) 0.019(2) -0.0025(14) 0.0070(16) 0.0022(14)
Se11 0.01099(16) 0.01472(17) 0.0201(2) -0.00466(12) 0.00308(14) -0.00070(11)
Se12 0.01555(17) 0.01464(16) 0.01685(19) -0.00483(12) 0.00098(14) -0.00012(12)
P11 0.0104(4) 0.0131(4) 0.0111(4) -0.0008(3) 0.0006(3) -0.0010(3)
C11 0.0099(16) 0.0196(17) 0.0099(17) 0.0024(13) 0.0013(13) -0.0018(12)
C12 0.0203(18) 0.0167(18) 0.023(2) -0.0037(13) -0.0026(15) -0.0001(13)
C13 0.0182(18) 0.0228(19) 0.024(2) -0.0065(14) -0.0025(16) -0.0051(13)
C14 0.0145(18) 0.038(2) 0.017(2) 0.0006(16) -0.0013(15) -0.0045(15)
C15 0.0229(19) 0.0244(19) 0.024(2) 0.0068(15) -0.0034(16) 0.0027(14)
C16 0.0200(18) 0.0184(17) 0.020(2) 0.0026(13) -0.0023(15) -0.0028(13)
O11 0.0154(12) 0.0174(12) 0.0115(13) 0.0029(9) 0.0014(10) -0.0035(8)
C17 0.0184(18) 0.0279(18) 0.0142(19) 0.0050(14) -0.0051(15) -0.0016(14)

loop_
_atom_type_symbol
_atom_type_description
_atom_type_scat_dispersion_real
_atom_type_scat_dispersion_imag
_atom_type_scat_source
C C 0.0033 0.0016 'International Tables Vol C Tables 4.2.6.8 and 6.1.1.4'
H H 0.0000 0.0000 'International Tables Vol C Tables 4.2.6.8 and 6.1.1.4'
O O 0.0106 0.0060 'International Tables Vol C Tables 4.2.6.8 and 6.1.1.4'
P P 0.1023 0.0942 'International Tables Vol C Tables 4.2.6.8 and 6.1.1.4'
Se Se -0.0929 2.2259 'International Tables Vol C Tables 4.2.6.8 and 6.1.1.4'
Pb Pb -3.3944 10.1111 'International Tables Vol C Tables 4.2.6.8 and 6.1.1.4'

loop_
_geom_angle_atom_site_label_1
_geom_angle_atom_site_label_2
_geom_angle_atom_site_label_3
_geom_angle
_geom_angle_site_symmetry_1
_geom_angle_site_symmetry_3
_geom_angle_publ_flag
Se1 Pb1 Se11 86.090(11) . . ?
Se1 Pb1 Se12 94.568(17) . . ?
Se11 Pb1 Se12 74.772(11) . . ?
Se1 Pb1 Se2 87.116(17) . 3_645 ?
Se11 Pb1 Se2 78.631(13) . 3_645 ?
Se12 Pb1 Se2 153.158(10) . 3_645 ?
Se1 Pb1 Se2 72.178(12) . . ?
Se11 Pb1 Se2 153.098(9) . . ?
Se12 Pb1 Se2 121.550(13) . . ?
Se2 Pb1 Se2 84.488(16) 3_645 . ?
P1 Se1 Pb1 92.84(3) . . ?
P1 Se2 Pb1 91.56(3) . 3_645 ?
P1 Se2 Pb1 81.67(2) . . ?
Pb1 Se2 Pb1 95.512(16) 3_645 . ?
O1 P1 C1 100.37(14) . . ?
O1 P1 Se2 110.76(9) . . ?
C1 P1 Se2 109.51(11) . . ?
O1 P1 Se1 110.90(9) . . ?
C1 P1 Se1 111.38(10) . . ?
Se2 P1 Se1 113.20(4) . . ?
C6 C1 C2 119.7(3) . . ?
C6 C1 P1 121.4(2) . . ?
C2 C1 P1 118.5(2) . . ?
C3 C2 C1 120.2(3) . . ?
C2 C3 C4 119.6(3) . . ?
C5 C4 C3 120.3(3) . . ?
C6 C5 C4 120.4(3) . . ?
C5 C6 C1 119.7(3) . . ?
C7 O1 P1 118.7(2) . . ?
P11 Se11 Pb1 86.70(2) . . ?
P11 Se12 Pb1 82.45(2) . . ?
O11 P11 C11 100.13(13) . . ?
O11 P11 Se12 111.86(9) . . ?
C11 P11 Se12 111.62(10) . . ?
O11 P11 Se11 108.59(9) . . ?
C11 P11 Se11 110.58(11) . . ?
Se12 P11 Se11 113.28(4) . . ?
C16 C11 C12 119.8(3) . . ?
C16 C11 P11 121.3(2) . . ?
C12 C11 P11 118.9(2) . . ?
C13 C12 C11 119.5(3) . . ?
C12 C13 C14 120.9(3) . . ?
C15 C14 C13 119.4(3) . . ?
C14 C15 C16 120.3(3) . . ?
C11 C16 C15 120.0(3) . . ?
C17 O11 P11 119.1(2) . . ?

loop_
_geom_bond_atom_site_label_1
_geom_bond_atom_site_label_2
_geom_bond_distance
_geom_bond_site_symmetry_2
_geom_bond_publ_flag
Pb1 Se1 2.8296(6) . ?
Pb1 Se11 2.8757(5) . ?
Pb1 Se12 3.0651(6) . ?
Pb1 Se2 3.1327(5) 3_645 ?
Pb1 Se2 3.2689(5) . ?
Se1 P1 2.1649(9) . ?
Se2 P1 2.1589(9) . ?
Se2 Pb1 3.1327(5) 3_645 ?
P1 O1 1.602(2) . ?
P1 C1 1.805(3) . ?
C1 C6 1.396(5) . ?
C1 C2 1.400(4) . ?
C2 C3 1.385(5) . ?
C3 C4 1.391(5) . ?
C4 C5 1.387(5) . ?
C5 C6 1.382(5) . ?
O1 C7 1.452(4) . ?
Se11 P11 2.1745(9) . ?
Se12 P11 2.1480(9) . ?
P11 O11 1.603(2) . ?
P11 C11 1.809(3) . ?
C11 C16 1.383(4) . ?
C11 C12 1.401(5) . ?
C12 C13 1.382(5) . ?
C13 C14 1.390(5) . ?
C14 C15 1.382(5) . ?
C15 C16 1.397(5) . ?
O11 C17 1.448(4) . ?

loop_
_geom_torsion_atom_site_label_1
_geom_torsion_atom_site_label_2
_geom_torsion_atom_site_label_3
_geom_torsion_atom_site_label_4
_geom_torsion
_geom_torsion_site_symmetry_1
_geom_torsion_site_symmetry_2
_geom_torsion_site_symmetry_3
_geom_torsion_site_symmetry_4
_geom_torsion_publ_flag
Se11 Pb1 Se1 P1 -165.93(2) . . . . ?
Se12 Pb1 Se1 P1 119.70(3) . . . . ?
Se2 Pb1 Se1 P1 -87.14(3) 3_645 . . . ?
Se2 Pb1 Se1 P1 -2.01(2) . . . . ?
Se1 Pb1 Se2 P1 2.03(2) . . . . ?
Se11 Pb1 Se2 P1 39.67(3) . . . . ?
Se12 Pb1 Se2 P1 -82.27(3) . . . . ?
Se2 Pb1 Se2 P1 90.77(3) 3_645 . . . ?
Se1 Pb1 Se2 Pb1 -88.736(16) . . . 3_645 ?
Se11 Pb1 Se2 Pb1 -51.11(3) . . . 3_645 ?
Se12 Pb1 Se2 Pb1 -173.040(10) . . . 3_645 ?
Se2 Pb1 Se2 Pb1 0.0 3_645 . . 3_645 ?
Pb1 Se2 P1 O1 -142.14(9) 3_645 . . . ?
Pb1 Se2 P1 O1 122.52(9) . . . . ?
Pb1 Se2 P1 C1 -32.35(11) 3_645 . . . ?
Pb1 Se2 P1 C1 -127.69(11) . . . . ?
Pb1 Se2 P1 Se1 92.59(4) 3_645 . . . ?
Pb1 Se2 P1 Se1 -2.76(3) . . . . ?
Pb1 Se1 P1 O1 -122.05(9) . . . . ?
Pb1 Se1 P1 C1 127.07(12) . . . . ?
Pb1 Se1 P1 Se2 3.15(4) . . . . ?
O1 P1 C1 C6 -137.1(3) . . . . ?
Se2 P1 C1 C6 106.3(3) . . . . ?
Se1 P1 C1 C6 -19.7(3) . . . . ?
O1 P1 C1 C2 49.1(3) . . . . ?
Se2 P1 C1 C2 -67.5(3) . . . . ?
Se1 P1 C1 C2 166.5(2) . . . . ?
C6 C1 C2 C3 0.6(5) . . . . ?
P1 C1 C2 C3 174.6(3) . . . . ?
C1 C2 C3 C4 -1.0(5) . . . . ?
C2 C3 C4 C5 0.7(6) . . . . ?
C3 C4 C5 C6 0.0(6) . . . . ?
C4 C5 C6 C1 -0.3(5) . . . . ?
C2 C1 C6 C5 0.0(5) . . . . ?
P1 C1 C6 C5 -173.8(3) . . . . ?
C1 P1 O1 C7 178.7(2) . . . . ?
Se2 P1 O1 C7 -65.7(2) . . . . ?
Se1 P1 O1 C7 60.9(2) . . . . ?
Se1 Pb1 Se11 P11 -106.20(3) . . . . ?
Se12 Pb1 Se11 P11 -10.39(2) . . . . ?
Se2 Pb1 Se11 P11 165.96(2) 3_645 . . . ?
Se2 Pb1 Se11 P11 -141.84(3) . . . . ?
Se1 Pb1 Se12 P11 95.28(3) . . . . ?
Se11 Pb1 Se12 P11 10.59(2) . . . . ?
Se2 Pb1 Se12 P11 2.63(3) 3_645 . . . ?
Se2 Pb1 Se12 P11 167.14(2) . . . . ?
Pb1 Se12 P11 O11 -137.92(9) . . . . ?
Pb1 Se12 P11 C11 110.81(12) . . . . ?
Pb1 Se12 P11 Se11 -14.79(3) . . . . ?
Pb1 Se11 P11 O11 140.59(9) . . . . ?
Pb1 Se11 P11 C11 -110.48(11) . . . . ?
Pb1 Se11 P11 Se12 15.68(4) . . . . ?
O11 P11 C11 C16 -117.3(3) . . . . ?
Se12 P11 C11 C16 1.3(3) . . . . ?
Se11 P11 C11 C16 128.3(3) . . . . ?
O11 P11 C11 C12 64.1(3) . . . . ?
Se12 P11 C11 C12 -177.3(2) . . . . ?
Se11 P11 C11 C12 -50.3(3) . . . . ?
C16 C11 C12 C13 -1.1(5) . . . . ?
P11 C11 C12 C13 177.5(3) . . . . ?
C11 C12 C13 C14 0.4(5) . . . . ?
C12 C13 C14 C15 1.0(6) . . . . ?
C13 C14 C15 C16 -1.6(5) . . . . ?
C12 C11 C16 C15 0.4(5) . . . . ?
P11 C11 C16 C15 -178.1(3) . . . . ?
C14 C15 C16 C11 0.9(5) . . . . ?
C11 P11 O11 C17 -174.3(2) . . . . ?
Se12 P11 O11 C17 67.4(2) . . . . ?
Se11 P11 O11 C17 -58.4(2) . . . . ?
